data_4345191
loop_
_publ_author_name
'Wang, Jian-Fang'
'Fang, Wei-Hui'
'Li, Dong-Sheng'
'Zhang, Lei'
'Zhang, Jian'

_publ_section_title
;
 Cocrystal of {Ti4} and {Ti6} Clusters with Enhanced Photochemical
 Properties
;
_journal_name_full 'Inorganic Chemistry'
_journal_paper_doi 10.1021/acs.inorgchem.6b02913
_journal_year 2017
_chemical_formula_sum 'C54 H86 Cl2 N2 O24 P2 Ti6'
_chemical_formula_weight 1567.48
_space_group_crystal_system monoclinic
_space_group_IT_number 14
_space_group_name_Hall '-P 2ybc'
_space_group_name_H-M_alt 'P 1 21/c 1'
_symmetry_space_group_name_Hall '-P 2ybc'
_symmetry_space_group_name_H-M 'P 1 21/c 1'
_atom_sites_solution_hydrogens geom
_audit_creation_method SHELXL-2014/7
_cell_angle_alpha 90
_cell_angle_beta 118.648(4)
_cell_angle_gamma 90
_cell_formula_units_Z 2
_cell_length_a 14.0105(6)
_cell_length_b 18.5840(8)
_cell_length_c 16.6925(12)
_cell_measurement_reflns_used 4340
_cell_measurement_temperature 293(2)
_cell_measurement_theta_max 28.4250
_cell_measurement_theta_min 2.6920
_cell_volume 3814.2(4)
_computing_structure_refinement 'SHELXL-2014/7 (Sheldrick, 2014)'
_diffrn_ambient_temperature 293(2)
_diffrn_detector_area_resol_mean 16.2083
_diffrn_measured_fraction_theta_full 0.998
_diffrn_measured_fraction_theta_max 0.826
_diffrn_measurement_device_type 'Xcalibur, Eos'
_diffrn_measurement_method '\w scans'
_diffrn_radiation_type MoK\a
_diffrn_radiation_wavelength 0.71073
_diffrn_reflns_av_R_equivalents 0.0445
_diffrn_reflns_av_unetI/netI 0.0747
_diffrn_reflns_Laue_measured_fraction_full 0.998
_diffrn_reflns_Laue_measured_fraction_max 0.826
_diffrn_reflns_limit_h_max 18
_diffrn_reflns_limit_h_min -12
_diffrn_reflns_limit_k_max 24
_diffrn_reflns_limit_k_min -13
_diffrn_reflns_limit_l_max 16
_diffrn_reflns_limit_l_min -22
_diffrn_reflns_number 16871
_diffrn_reflns_point_group_measured_fraction_full 0.998
_diffrn_reflns_point_group_measured_fraction_max 0.826
_diffrn_reflns_theta_full 25.242
_diffrn_reflns_theta_max 28.771
_diffrn_reflns_theta_min 2.462
_diffrn_source 'fine-focus sealed tube'
_exptl_absorpt_coefficient_mu 0.778
_exptl_absorpt_correction_T_max 0.792
_exptl_absorpt_correction_T_min 0.695
_exptl_absorpt_correction_type multi-scan
_exptl_crystal_colour colorless
_exptl_crystal_density_diffrn 1.365
_exptl_crystal_density_method 'not measured'
_exptl_crystal_description block
_exptl_crystal_F_000 1624
_exptl_crystal_size_max 0.6500
_exptl_crystal_size_mid 0.4000
_exptl_crystal_size_min 0.3000
_refine_diff_density_max 0.592
_refine_diff_density_min -0.453
_refine_diff_density_rms 0.076
_refine_ls_extinction_method none
_refine_ls_goodness_of_fit_ref 1.029
_refine_ls_hydrogen_treatment constr
_refine_ls_matrix_type full
_refine_ls_number_parameters 416
_refine_ls_number_reflns 8189
_refine_ls_number_restraints 0
_refine_ls_restrained_S_all 1.029
_refine_ls_R_factor_all 0.1115
_refine_ls_R_factor_gt 0.0561
_refine_ls_shift/su_max 0.003
_refine_ls_shift/su_mean 0.000
_refine_ls_structure_factor_coef Fsqd
_refine_ls_weighting_details 'w=1/[\s^2^(Fo^2^)+(0.0673P)^2^+2.2833P] where P=(Fo^2^+2Fc^2^)/3'
_refine_ls_weighting_scheme calc
_refine_ls_wR_factor_gt 0.1342
_refine_ls_wR_factor_ref 0.1679
_reflns_Friedel_coverage 0.000
_reflns_number_gt 4802
_reflns_number_total 8189
_reflns_threshold_expression 'I > 2\s(I)'
_cod_data_source_file ic6b02913_si_002.cif
_cod_data_source_block PTC-56
_cod_database_code 4345191
_shelx_shelxl_version_number 2014/7
_shelx_space_group_comment
;
The symmetry employed for this shelxl refinement is uniquely defined
by the following loop, which should always be used as a source of
symmetry information in preference to the above space-group names.
They are only intended as comments.
;

loop_
_space_group_symop_operation_xyz
'x, y, z'
'-x, y+1/2, -z+1/2'
'-x, -y, -z'
'x, -y-1/2, z-1/2'

loop_
_atom_site_label
_atom_site_type_symbol
_atom_site_fract_x
_atom_site_fract_y
_atom_site_fract_z
_atom_site_U_iso_or_equiv
_atom_site_adp_type
_atom_site_occupancy
_atom_site_site_symmetry_order
_atom_site_calc_flag
_atom_site_refinement_flags_posn
_atom_site_refinement_flags_adp
Ti1 Ti -0.18018(5) -0.49421(4) 0.48058(4) 0.03611(19) Uani 1 1 d . .
Ti2 Ti -0.05938(5) -0.50415(4) 0.32417(4) 0.03819(19) Uani 1 1 d . .
Ti3 Ti -0.14772(6) -0.63182(4) 0.39230(5) 0.0417(2) Uani 1 1 d . .
Cl1 Cl -0.57173(15) -0.35354(11) 0.00053(12) 0.1243(7) Uani 1 1 d . .
P1 P -0.08748(8) -0.35825(5) 0.41863(7) 0.0392(3) Uani 1 1 d . .
O1 O 0.0158(2) -0.33359(15) 0.50241(17) 0.0468(7) Uani 1 1 d . .
O2 O -0.0637(2) -0.40229(14) 0.35380(17) 0.0433(6) Uani 1 1 d . .
O3 O -0.1638(2) -0.39695(14) 0.44449(18) 0.0463(7) Uani 1 1 d . .
O4 O -0.2934(2) -0.59249(16) 0.28136(19) 0.0532(7) Uani 1 1 d . .
O5 O -0.2311(2) -0.49836(16) 0.23692(18) 0.0517(7) Uani 1 1 d . .
O6 O -0.3175(2) -0.47460(17) 0.4530(2) 0.0634(9) Uani 1 1 d . .
O7 O -0.2093(2) -0.60179(14) 0.47055(17) 0.0435(6) Uani 1 1 d . .
O8 O -0.2026(2) -0.71869(16) 0.3601(2) 0.0615(8) Uani 1 1 d . .
O9 O -0.0783(2) -0.61247(15) 0.31591(16) 0.0450(7) Uani 1 1 d . .
O10 O -0.0538(2) -0.48952(15) 0.22142(17) 0.0497(7) Uani 1 1 d . .
O11 O -0.11083(19) -0.52930(14) 0.41428(15) 0.0377(6) Uani 1 1 d . .
O12 O 0.0879(2) -0.51286(14) 0.40220(16) 0.0407(6) Uani 1 1 d . .
N1 N -0.6304(4) -0.4676(4) 0.0542(4) 0.1032(18) Uani 1 1 d . .
C1 C -0.1579(3) -0.2784(2) 0.3589(3) 0.0475(10) Uani 1 1 d . .
C2 C -0.1212(4) -0.2105(3) 0.3899(4) 0.0745(14) Uani 1 1 d . .
H2 H -0.0564 -0.2042 0.4439 0.089 Uiso 1 1 calc R U
C3 C -0.1804(6) -0.1507(3) 0.3408(5) 0.104(2) Uani 1 1 d . .
H3 H -0.1541 -0.1046 0.3615 0.125 Uiso 1 1 calc R U
C4 C -0.2756(7) -0.1592(4) 0.2634(5) 0.111(2) Uani 1 1 d . .
H4 H -0.3160 -0.1192 0.2319 0.133 Uiso 1 1 calc R U
C5 C -0.3118(5) -0.2257(4) 0.2319(4) 0.112(2) Uani 1 1 d . .
H5 H -0.3766 -0.2314 0.1778 0.134 Uiso 1 1 calc R U
C6 C -0.2538(4) -0.2856(3) 0.2790(3) 0.0844(17) Uani 1 1 d . .
H6 H -0.2800 -0.3313 0.2564 0.101 Uiso 1 1 calc R U
C7 C -0.4200(3) -0.5136(3) 0.1704(3) 0.0551(12) Uani 1 1 d . .
C8 C -0.4390(4) -0.4529(3) 0.1201(3) 0.0637(13) Uani 1 1 d . .
H8 H -0.3816 -0.4257 0.1232 0.076 Uiso 1 1 calc R U
C9 C -0.5452(5) -0.4323(3) 0.0644(3) 0.0805(16) Uani 1 1 d . .
C10 C -0.6107(5) -0.5267(5) 0.1024(5) 0.114(2) Uani 1 1 d . .
H10 H -0.6701 -0.5532 0.0962 0.136 Uiso 1 1 calc R U
C11 C -0.5077(4) -0.5529(4) 0.1621(4) 0.0886(18) Uani 1 1 d . .
H11 H -0.4984 -0.5950 0.1951 0.106 Uiso 1 1 calc R U
C12 C -0.3054(3) -0.5371(3) 0.2347(3) 0.0488(10) Uani 1 1 d . .
C13 C -0.3743(7) -0.3667(5) 0.4888(7) 0.208(6) Uani 1 1 d . .
H13A H -0.3163 -0.3378 0.4909 0.312 Uiso 1 1 calc R U
H13B H -0.3526 -0.3866 0.5481 0.312 Uiso 1 1 calc R U
H13C H -0.4378 -0.3374 0.4705 0.312 Uiso 1 1 calc R U
C14 C -0.3975(4) -0.4218(4) 0.4267(5) 0.110(2) Uani 1 1 d . .
H14 H -0.3874 -0.3969 0.3796 0.132 Uiso 1 1 calc R U
C15 C -0.5062(5) -0.4499(4) 0.3724(5) 0.130(3) Uani 1 1 d . .
H15A H -0.5581 -0.4119 0.3590 0.195 Uiso 1 1 calc R U
H15B H -0.5192 -0.4873 0.4057 0.195 Uiso 1 1 calc R U
H15C H -0.5134 -0.4692 0.3164 0.195 Uiso 1 1 calc R U
C16 C -0.2247(5) -0.6255(3) 0.6055(4) 0.100(2) Uani 1 1 d . .
H16A H -0.2492 -0.5774 0.6059 0.149 Uiso 1 1 calc R U
H16B H -0.1468 -0.6272 0.6404 0.149 Uiso 1 1 calc R U
H16C H -0.2556 -0.6576 0.6320 0.149 Uiso 1 1 calc R U
C17 C -0.3818(4) -0.6464(3) 0.4492(4) 0.0944(19) Uani 1 1 d . .
H17A H -0.3992 -0.6611 0.3886 0.142 Uiso 1 1 calc R U
H17B H -0.4082 -0.5985 0.4475 0.142 Uiso 1 1 calc R U
H17C H -0.4153 -0.6787 0.4732 0.142 Uiso 1 1 calc R U
C18 C -0.2595(4) -0.6479(3) 0.5097(3) 0.0611(12) Uani 1 1 d . .
H18 H -0.2342 -0.6973 0.5108 0.073 Uiso 1 1 calc R U
C19 C -0.3708(7) -0.7734(5) 0.2654(8) 0.239(7) Uani 1 1 d . .
H19A H -0.3773 -0.7480 0.2129 0.358 Uiso 1 1 calc R U
H19B H -0.4056 -0.7462 0.2931 0.358 Uiso 1 1 calc R U
H19C H -0.4052 -0.8196 0.2469 0.358 Uiso 1 1 calc R U
C20 C -0.2107(9) -0.8442(4) 0.3704(7) 0.187(4) Uani 1 1 d . .
H20A H -0.2593 -0.8843 0.3454 0.281 Uiso 1 1 calc R U
H20B H -0.1875 -0.8402 0.4344 0.281 Uiso 1 1 calc R U
H20C H -0.1484 -0.8514 0.3617 0.281 Uiso 1 1 calc R U
C21 C -0.2628(7) -0.7825(4) 0.3272(7) 0.159(4) Uani 1 1 d . .
H21 H -0.2421 -0.7881 0.2792 0.191 Uiso 1 1 calc R U
C22 C -0.1307(5) -0.6762(3) 0.1759(4) 0.102(2) Uani 1 1 d . .
H22A H -0.1850 -0.7043 0.1811 0.153 Uiso 1 1 calc R U
H22B H -0.1031 -0.7028 0.1421 0.153 Uiso 1 1 calc R U
H22C H -0.1624 -0.6320 0.1447 0.153 Uiso 1 1 calc R U
C23 C 0.0419(8) -0.7030(5) 0.3223(6) 0.190(5) Uani 1 1 d . .
H23A H 0.0142 -0.7445 0.3388 0.285 Uiso 1 1 calc R U
H23B H 0.0906 -0.6772 0.3764 0.285 Uiso 1 1 calc R U
H23C H 0.0802 -0.7182 0.2906 0.285 Uiso 1 1 calc R U
C24 C -0.0410(5) -0.6602(3) 0.2679(4) 0.0899(19) Uani 1 1 d . .
H24 H -0.0009 -0.6252 0.2514 0.108 Uiso 1 1 calc R U
C25 C -0.0599(6) -0.4976(4) 0.0774(4) 0.120(3) Uani 1 1 d . .
H25A H -0.0635 -0.5492 0.0768 0.180 Uiso 1 1 calc R U
H25B H 0.0148 -0.4827 0.1060 0.180 Uiso 1 1 calc R U
H25C H -0.0969 -0.4798 0.0159 0.180 Uiso 1 1 calc R U
C26 C -0.1120(5) -0.4688(3) 0.1287(3) 0.0733(15) Uani 1 1 d . .
H26 H -0.1840 -0.4912 0.1033 0.088 Uiso 1 1 calc R U
C27 C -0.1289(7) -0.3909(4) 0.1214(4) 0.127(3) Uani 1 1 d . .
H27A H -0.0598 -0.3669 0.1464 0.190 Uiso 1 1 calc R U
H27B H -0.1659 -0.3768 0.1547 0.190 Uiso 1 1 calc R U
H27C H -0.1721 -0.3778 0.0584 0.190 Uiso 1 1 calc R U

loop_
_atom_site_aniso_label
_atom_site_aniso_U_11
_atom_site_aniso_U_22
_atom_site_aniso_U_33
_atom_site_aniso_U_23
_atom_site_aniso_U_13
_atom_site_aniso_U_12
Ti1 0.0273(3) 0.0470(4) 0.0341(4) 0.0014(3) 0.0148(3) 0.0048(3)
Ti2 0.0338(4) 0.0517(4) 0.0291(3) -0.0010(3) 0.0152(3) 0.0034(3)
Ti3 0.0365(4) 0.0460(4) 0.0387(4) -0.0053(3) 0.0150(3) -0.0011(3)
Cl1 0.1064(13) 0.1245(15) 0.0972(12) 0.0238(10) 0.0128(10) 0.0576(12)
P1 0.0374(5) 0.0427(6) 0.0380(5) 0.0042(4) 0.0184(4) 0.0072(5)
O1 0.0418(15) 0.0499(17) 0.0423(15) -0.0004(13) 0.0151(13) 0.0053(13)
O2 0.0445(15) 0.0454(16) 0.0416(15) 0.0031(12) 0.0220(13) 0.0051(13)
O3 0.0472(16) 0.0484(16) 0.0519(16) 0.0042(13) 0.0307(14) 0.0107(14)
O4 0.0366(16) 0.065(2) 0.0451(16) -0.0032(15) 0.0093(13) -0.0056(15)
O5 0.0359(16) 0.072(2) 0.0405(16) 0.0076(14) 0.0127(13) 0.0060(15)
O6 0.0340(16) 0.069(2) 0.088(2) 0.0157(18) 0.0299(16) 0.0153(15)
O7 0.0399(15) 0.0489(16) 0.0449(15) -0.0005(13) 0.0230(13) -0.0025(13)
O8 0.062(2) 0.0524(18) 0.0608(19) -0.0137(15) 0.0221(16) -0.0147(16)
O9 0.0417(15) 0.0546(17) 0.0380(14) -0.0107(13) 0.0184(12) 0.0030(13)
O10 0.0481(16) 0.072(2) 0.0326(14) 0.0013(13) 0.0218(13) 0.0043(15)
O11 0.0377(14) 0.0431(15) 0.0328(13) -0.0019(11) 0.0173(12) 0.0002(12)
O12 0.0350(14) 0.0526(16) 0.0371(14) -0.0018(12) 0.0193(12) 0.0032(13)
N1 0.050(3) 0.142(5) 0.085(4) 0.003(4) 0.007(3) 0.019(3)
C1 0.050(2) 0.046(2) 0.047(2) 0.0058(19) 0.023(2) 0.010(2)
C2 0.074(4) 0.056(3) 0.075(3) 0.005(3) 0.021(3) 0.006(3)
C3 0.131(6) 0.044(3) 0.121(6) 0.013(3) 0.046(5) 0.011(4)
C4 0.127(6) 0.079(5) 0.108(6) 0.032(4) 0.041(5) 0.050(5)
C5 0.088(5) 0.106(5) 0.089(4) 0.025(4) -0.001(4) 0.037(4)
C6 0.069(3) 0.074(4) 0.066(3) 0.008(3) -0.003(3) 0.010(3)
C7 0.036(2) 0.084(3) 0.039(2) -0.008(2) 0.0119(19) 0.002(2)
C8 0.045(3) 0.087(4) 0.043(3) -0.006(2) 0.008(2) 0.017(3)
C9 0.062(3) 0.099(5) 0.059(3) -0.009(3) 0.012(3) 0.023(3)
C10 0.042(3) 0.164(8) 0.111(5) 0.008(5) 0.018(3) -0.004(4)
C11 0.046(3) 0.123(5) 0.077(4) 0.007(3) 0.013(3) -0.001(3)
C12 0.037(2) 0.071(3) 0.031(2) -0.005(2) 0.0108(18) 0.002(2)
C13 0.106(7) 0.204(10) 0.305(13) -0.157(10) 0.091(8) -0.002(6)
C14 0.048(3) 0.101(5) 0.162(7) -0.015(5) 0.035(4) 0.020(3)
C15 0.048(4) 0.160(7) 0.150(7) 0.027(5) 0.022(4) 0.025(4)
C16 0.133(6) 0.111(5) 0.085(4) 0.015(4) 0.077(4) -0.019(4)
C17 0.066(4) 0.088(4) 0.141(6) 0.000(4) 0.060(4) -0.018(3)
C18 0.064(3) 0.056(3) 0.080(3) 0.007(2) 0.048(3) -0.003(2)
C19 0.087(6) 0.172(10) 0.340(15) -0.139(10) 0.008(8) -0.047(6)
C20 0.228(12) 0.064(5) 0.261(12) 0.006(6) 0.110(10) -0.036(6)
C21 0.126(7) 0.064(5) 0.198(9) -0.033(5) 0.004(6) -0.035(5)
C22 0.125(5) 0.108(5) 0.075(4) -0.050(4) 0.049(4) -0.022(4)
C23 0.215(10) 0.204(10) 0.145(7) -0.014(6) 0.082(7) 0.150(8)
C24 0.085(4) 0.103(5) 0.076(4) -0.037(3) 0.035(3) 0.029(4)
C25 0.161(7) 0.161(7) 0.065(4) 0.022(4) 0.075(5) 0.046(5)
C26 0.083(4) 0.096(4) 0.040(3) 0.009(3) 0.029(3) 0.006(3)
C27 0.192(8) 0.101(5) 0.081(4) 0.033(4) 0.061(5) 0.031(5)

loop_
_atom_type_symbol
_atom_type_description
_atom_type_scat_dispersion_real
_atom_type_scat_dispersion_imag
_atom_type_scat_source
C C 0.0033 0.0016 'International Tables Vol C Tables 4.2.6.8 and 6.1.1.4'
H H 0.0000 0.0000 'International Tables Vol C Tables 4.2.6.8 and 6.1.1.4'
Cl Cl 0.1484 0.1585 'International Tables Vol C Tables 4.2.6.8 and 6.1.1.4'
N N 0.0061 0.0033 'International Tables Vol C Tables 4.2.6.8 and 6.1.1.4'
O O 0.0106 0.0060 'International Tables Vol C Tables 4.2.6.8 and 6.1.1.4'
P P 0.1023 0.0942 'International Tables Vol C Tables 4.2.6.8 and 6.1.1.4'
Ti Ti 0.2776 0.4457 'International Tables Vol C Tables 4.2.6.8 and 6.1.1.4'

loop_
_geom_angle_atom_site_label_1
_geom_angle_atom_site_label_2
_geom_angle_atom_site_label_3
_geom_angle
_geom_angle_site_symmetry_1
_geom_angle_site_symmetry_3
O12 Ti1 O6 113.44(14) 3_546 .
O12 Ti1 O11 111.39(11) 3_546 .
O6 Ti1 O11 134.91(14) . .
O12 Ti1 O3 98.14(12) 3_546 .
O6 Ti1 O3 90.18(13) . .
O11 Ti1 O3 88.24(11) . .
O12 Ti1 O7 100.18(11) 3_546 .
O6 Ti1 O7 91.74(13) . .
O11 Ti1 O7 75.74(10) . .
O3 Ti1 O7 159.08(11) . .
O12 Ti1 Ti3 113.24(9) 3_546 .
O6 Ti1 Ti3 115.58(11) . .
O11 Ti1 Ti3 37.54(8) . .
O3 Ti1 Ti3 123.53(7) . .
O7 Ti1 Ti3 38.42(7) . .
O12 Ti1 Ti2 20.97(8) 3_546 3_546
O6 Ti1 Ti2 134.39(11) . 3_546
O11 Ti1 Ti2 90.57(7) . 3_546
O3 Ti1 Ti2 95.54(8) . 3_546
O7 Ti1 Ti2 97.95(7) . 3_546
Ti3 Ti1 Ti2 98.47(2) . 3_546
O10 Ti2 O12 98.22(12) . .
O10 Ti2 O2 96.70(12) . .
O12 Ti2 O2 93.77(11) . .
O10 Ti2 O11 163.04(12) . .
O12 Ti2 O11 97.60(10) . .
O2 Ti2 O11 88.29(10) . .
O10 Ti2 O9 98.71(12) . .
O12 Ti2 O9 91.52(11) . .
O2 Ti2 O9 162.81(10) . .
O11 Ti2 O9 74.79(10) . .
O10 Ti2 O5 83.72(12) . .
O12 Ti2 O5 177.29(11) . .
O2 Ti2 O5 87.85(11) . .
O11 Ti2 O5 80.27(10) . .
O9 Ti2 O5 86.31(11) . .
O10 Ti2 Ti3 132.47(10) . .
O12 Ti2 Ti3 100.38(8) . .
O2 Ti2 Ti3 124.99(8) . .
O11 Ti2 Ti3 37.44(7) . .
O9 Ti2 Ti3 37.84(7) . .
O5 Ti2 Ti3 76.92(8) . .
O10 Ti2 Ti1 116.76(9) . 3_546
O12 Ti2 Ti1 19.94(7) . 3_546
O2 Ti2 Ti1 84.38(8) . 3_546
O11 Ti2 Ti1 79.79(7) . 3_546
O9 Ti2 Ti1 95.39(7) . 3_546
O5 Ti2 Ti1 158.78(8) . 3_546
Ti3 Ti2 Ti1 91.47(2) . 3_546
O8 Ti3 O1 93.41(13) . 3_546
O8 Ti3 O7 101.35(13) . .
O1 Ti3 O7 91.32(11) 3_546 .
O8 Ti3 O11 170.50(13) . .
O1 Ti3 O11 95.78(11) 3_546 .
O7 Ti3 O11 76.09(10) . .
O8 Ti3 O9 104.43(13) . .
O1 Ti3 O9 95.46(11) 3_546 .
O7 Ti3 O9 152.86(12) . .
O11 Ti3 O9 77.09(10) . .
O8 Ti3 O4 87.29(13) . .
O1 Ti3 O4 177.69(11) 3_546 .
O7 Ti3 O4 86.38(11) . .
O11 Ti3 O4 83.43(11) . .
O9 Ti3 O4 86.50(11) . .
O8 Ti3 Ti1 139.66(10) . .
O1 Ti3 Ti1 97.78(8) 3_546 .
O7 Ti3 Ti1 40.07(8) . .
O11 Ti3 Ti1 36.25(7) . .
O9 Ti3 Ti1 112.84(8) . .
O4 Ti3 Ti1 80.30(8) . .
O8 Ti3 Ti2 140.91(10) . .
O1 Ti3 Ti2 102.03(8) 3_546 .
O7 Ti3 Ti2 113.78(8) . .
O11 Ti3 Ti2 38.52(7) . .
O9 Ti3 Ti2 39.08(8) . .
O4 Ti3 Ti2 78.71(8) . .
Ti1 Ti3 Ti2 73.77(2) . .
O3 P1 O2 111.97(15) . .
O3 P1 O1 111.81(15) . .
O2 P1 O1 112.37(15) . .
O3 P1 C1 106.00(17) . .
O2 P1 C1 107.48(17) . .
O1 P1 C1 106.76(18) . .
P1 O1 Ti3 143.23(18) . 3_546
P1 O2 Ti2 138.06(16) . .
P1 O3 Ti1 137.03(16) . .
C12 O4 Ti3 127.8(3) . .
C12 O5 Ti2 129.8(3) . .
C14 O6 Ti1 146.0(4) . .
C18 O7 Ti3 126.6(3) . .
C18 O7 Ti1 131.9(2) . .
Ti3 O7 Ti1 101.51(11) . .
C21 O8 Ti3 170.8(4) . .
C24 O9 Ti3 131.8(3) . .
C24 O9 Ti2 125.1(3) . .
Ti3 O9 Ti2 103.08(11) . .
C26 O10 Ti2 146.1(3) . .
Ti1 O11 Ti3 106.21(11) . .
Ti1 O11 Ti2 145.23(15) . .
Ti3 O11 Ti2 104.04(11) . .
Ti1 O12 Ti2 139.10(14) 3_546 .
C9 N1 C10 115.6(5) . .
C2 C1 C6 118.2(4) . .
C2 C1 P1 123.1(4) . .
C6 C1 P1 118.7(4) . .
C1 C2 C3 120.2(5) . .
C1 C2 H2 119.9 . .
C3 C2 H2 119.9 . .
C4 C3 C2 120.4(6) . .
C4 C3 H3 119.8 . .
C2 C3 H3 119.8 . .
C5 C4 C3 119.8(6) . .
C5 C4 H4 120.1 . .
C3 C4 H4 120.1 . .
C4 C5 C6 120.7(6) . .
C4 C5 H5 119.7 . .
C6 C5 H5 119.7 . .
C1 C6 C5 120.6(6) . .
C1 C6 H6 119.7 . .
C5 C6 H6 119.7 . .
C8 C7 C11 118.6(5) . .
C8 C7 C12 120.6(4) . .
C11 C7 C12 120.8(5) . .
C7 C8 C9 118.5(5) . .
C7 C8 H8 120.7 . .
C9 C8 H8 120.7 . .
N1 C9 C8 125.1(6) . .
N1 C9 Cl1 115.5(5) . .
C8 C9 Cl1 119.4(5) . .
N1 C10 C11 125.1(6) . .
N1 C10 H10 117.5 . .
C11 C10 H10 117.5 . .
C7 C11 C10 117.1(6) . .
C7 C11 H11 121.5 . .
C10 C11 H11 121.5 . .
O5 C12 O4 126.3(4) . .
O5 C12 C7 116.2(4) . .
O4 C12 C7 117.5(4) . .
C14 C13 H13A 109.5 . .
C14 C13 H13B 109.5 . .
H13A C13 H13B 109.5 . .
C14 C13 H13C 109.5 . .
H13A C13 H13C 109.5 . .
H13B C13 H13C 109.5 . .
C13 C14 O6 115.0(6) . .
C13 C14 C15 122.5(6) . .
O6 C14 C15 112.9(6) . .
C13 C14 H14 100.4 . .
O6 C14 H14 100.4 . .
C15 C14 H14 100.4 . .
C14 C15 H15A 109.5 . .
C14 C15 H15B 109.5 . .
H15A C15 H15B 109.5 . .
C14 C15 H15C 109.5 . .
H15A C15 H15C 109.5 . .
H15B C15 H15C 109.5 . .
C18 C16 H16A 109.5 . .
C18 C16 H16B 109.5 . .
H16A C16 H16B 109.5 . .
C18 C16 H16C 109.5 . .
H16A C16 H16C 109.5 . .
H16B C16 H16C 109.5 . .
C18 C17 H17A 109.5 . .
C18 C17 H17B 109.5 . .
H17A C17 H17B 109.5 . .
C18 C17 H17C 109.5 . .
H17A C17 H17C 109.5 . .
H17B C17 H17C 109.5 . .
O7 C18 C16 109.8(4) . .
O7 C18 C17 109.0(4) . .
C16 C18 C17 113.2(4) . .
O7 C18 H18 108.2 . .
C16 C18 H18 108.2 . .
C17 C18 H18 108.2 . .
C21 C19 H19A 109.5 . .
C21 C19 H19B 109.5 . .
H19A C19 H19B 109.5 . .
C21 C19 H19C 109.5 . .
H19A C19 H19C 109.5 . .
H19B C19 H19C 109.5 . .
C21 C20 H20A 109.5 . .
C21 C20 H20B 109.5 . .
H20A C20 H20B 109.5 . .
C21 C20 H20C 109.5 . .
H20A C20 H20C 109.5 . .
H20B C20 H20C 109.5 . .
C20 C21 C19 128.2(8) . .
C20 C21 O8 115.7(7) . .
C19 C21 O8 115.3(7) . .
C20 C21 H21 92.9 . .
C19 C21 H21 92.9 . .
O8 C21 H21 92.9 . .
C24 C22 H22A 109.5 . .
C24 C22 H22B 109.5 . .
H22A C22 H22B 109.5 . .
C24 C22 H22C 109.5 . .
H22A C22 H22C 109.5 . .
H22B C22 H22C 109.5 . .
C24 C23 H23A 109.5 . .
C24 C23 H23B 109.5 . .
H23A C23 H23B 109.5 . .
C24 C23 H23C 109.5 . .
H23A C23 H23C 109.5 . .
H23B C23 H23C 109.5 . .
C23 C24 O9 114.5(5) . .
C23 C24 C22 127.9(6) . .
O9 C24 C22 110.2(4) . .
C23 C24 H24 99.1 . .
O9 C24 H24 99.1 . .
C22 C24 H24 99.1 . .
C26 C25 H25A 109.5 . .
C26 C25 H25B 109.5 . .
H25A C25 H25B 109.5 . .
C26 C25 H25C 109.5 . .
H25A C25 H25C 109.5 . .
H25B C25 H25C 109.5 . .
O10 C26 C27 110.2(4) . .
O10 C26 C25 110.6(4) . .
C27 C26 C25 114.8(5) . .
O10 C26 H26 106.9 . .
C27 C26 H26 106.9 . .
C25 C26 H26 106.9 . .
C26 C27 H27A 109.5 . .
C26 C27 H27B 109.5 . .
H27A C27 H27B 109.5 . .
C26 C27 H27C 109.5 . .
H27A C27 H27C 109.5 . .
H27B C27 H27C 109.5 . .

loop_
_geom_bond_atom_site_label_1
_geom_bond_atom_site_label_2
_geom_bond_distance
_geom_bond_site_symmetry_2
Ti1 O12 1.758(3) 3_546
Ti1 O6 1.788(3) .
Ti1 O11 1.904(2) .
Ti1 O3 1.953(3) .
Ti1 O7 2.031(3) .
Ti1 Ti3 3.0921(10) .
Ti1 Ti2 3.3764(9) 3_546
Ti2 O10 1.775(2) .
Ti2 O12 1.845(3) .
Ti2 O2 1.965(3) .
Ti2 O11 2.010(2) .
Ti2 O9 2.026(3) .
Ti2 O5 2.136(3) .
Ti2 Ti3 3.1311(10) .
Ti2 Ti1 3.3764(9) 3_546
Ti3 O8 1.758(3) .
Ti3 O1 1.950(3) 3_546
Ti3 O7 1.961(2) .
Ti3 O11 1.962(3) .
Ti3 O9 1.972(3) .
Ti3 O4 2.122(3) .
Cl1 C9 1.743(6) .
P1 O3 1.513(3) .
P1 O2 1.516(3) .
P1 O1 1.523(3) .
P1 C1 1.796(4) .
O1 Ti3 1.950(3) 3_546
O4 C12 1.253(5) .
O5 C12 1.252(5) .
O6 C14 1.393(6) .
O7 C18 1.448(5) .
O8 C21 1.406(7) .
O9 C24 1.450(5) .
O10 C26 1.414(5) .
O12 Ti1 1.758(3) 3_546
N1 C9 1.300(7) .
N1 C10 1.310(8) .
C1 C2 1.368(6) .
C1 C6 1.372(6) .
C2 C3 1.394(7) .
C2 H2 0.9300 .
C3 C4 1.349(9) .
C3 H3 0.9300 .
C4 C5 1.344(9) .
C4 H4 0.9300 .
C5 C6 1.380(7) .
C5 H5 0.9300 .
C6 H6 0.9300 .
C7 C8 1.354(6) .
C7 C11 1.378(7) .
C7 C12 1.505(6) .
C8 C9 1.378(7) .
C8 H8 0.9300 .
C10 C11 1.391(8) .
C10 H10 0.9300 .
C11 H11 0.9300 .
C13 C14 1.379(9) .
C13 H13A 0.9600 .
C13 H13B 0.9600 .
C13 H13C 0.9600 .
C14 C15 1.446(8) .
C14 H14 0.9800 .
C15 H15A 0.9600 .
C15 H15B 0.9600 .
C15 H15C 0.9600 .
C16 C18 1.490(7) .
C16 H16A 0.9600 .
C16 H16B 0.9600 .
C16 H16C 0.9600 .
C17 C18 1.515(7) .
C17 H17A 0.9600 .
C17 H17B 0.9600 .
C17 H17C 0.9600 .
C18 H18 0.9800 .
C19 C21 1.374(10) .
C19 H19A 0.9600 .
C19 H19B 0.9600 .
C19 H19C 0.9600 .
C20 C21 1.364(10) .
C20 H20A 0.9600 .
C20 H20B 0.9600 .
C20 H20C 0.9600 .
C21 H21 0.9800 .
C22 C24 1.476(7) .
C22 H22A 0.9600 .
C22 H22B 0.9600 .
C22 H22C 0.9600 .
C23 C24 1.340(8) .
C23 H23A 0.9600 .
C23 H23B 0.9600 .
C23 H23C 0.9600 .
C24 H24 0.9800 .
C25 C26 1.466(7) .
C25 H25A 0.9600 .
C25 H25B 0.9600 .
C25 H25C 0.9600 .
C26 C27 1.463(7) .
C26 H26 0.9800 .
C27 H27A 0.9600 .
C27 H27B 0.9600 .
C27 H27C 0.9600 .

loop_
_geom_torsion_atom_site_label_1
_geom_torsion_atom_site_label_2
_geom_torsion_atom_site_label_3
_geom_torsion_atom_site_label_4
_geom_torsion
_geom_torsion_site_symmetry_1
_geom_torsion_site_symmetry_4
O3 P1 O1 Ti3 66.9(3) . 3_546
O2 P1 O1 Ti3 -60.0(3) . 3_546
C1 P1 O1 Ti3 -177.6(3) . 3_546
O3 P1 O2 Ti2 -26.8(3) . .
O1 P1 O2 Ti2 100.0(2) . .
C1 P1 O2 Ti2 -142.8(2) . .
O2 P1 O3 Ti1 44.0(3) . .
O1 P1 O3 Ti1 -83.1(3) . .
C1 P1 O3 Ti1 160.9(2) . .
O12 Ti1 O6 C14 92.1(7) 3_546 .
O11 Ti1 O6 C14 -94.5(7) . .
O3 Ti1 O6 C14 -6.8(7) . .
O7 Ti1 O6 C14 -166.0(7) . .
Ti3 Ti1 O6 C14 -134.7(7) . .
Ti2 Ti1 O6 C14 91.1(7) 3_546 .
O12 Ti2 O10 C26 -168.6(6) . .
O2 Ti2 O10 C26 -73.8(6) . .
O11 Ti2 O10 C26 32.6(8) . .
O9 Ti2 O10 C26 98.6(6) . .
O5 Ti2 O10 C26 13.3(6) . .
Ti3 Ti2 O10 C26 79.1(6) . .
Ti1 Ti2 O10 C26 -160.9(5) 3_546 .
O10 Ti2 O12 Ti1 159.3(2) . 3_546
O2 Ti2 O12 Ti1 62.0(2) . 3_546
O11 Ti2 O12 Ti1 -26.8(2) . 3_546
O9 Ti2 O12 Ti1 -101.7(2) . 3_546
Ti3 Ti2 O12 Ti1 -64.6(2) . 3_546
O3 P1 C1 C2 117.4(4) . .
O2 P1 C1 C2 -122.8(4) . .
O1 P1 C1 C2 -2.0(4) . .
O3 P1 C1 C6 -61.9(4) . .
O2 P1 C1 C6 58.0(4) . .
O1 P1 C1 C6 178.8(4) . .
C6 C1 C2 C3 -0.1(8) . .
P1 C1 C2 C3 -179.3(4) . .
C1 C2 C3 C4 1.4(10) . .
C2 C3 C4 C5 -2.1(12) . .
C3 C4 C5 C6 1.4(12) . .
C2 C1 C6 C5 -0.6(8) . .
P1 C1 C6 C5 178.6(5) . .
C4 C5 C6 C1 -0.1(11) . .
C11 C7 C8 C9 1.4(7) . .
C12 C7 C8 C9 -177.9(4) . .
C10 N1 C9 C8 0.8(10) . .
C10 N1 C9 Cl1 -179.7(5) . .
C7 C8 C9 N1 -1.6(8) . .
C7 C8 C9 Cl1 178.9(4) . .
C9 N1 C10 C11 0.3(11) . .
C8 C7 C11 C10 -0.4(8) . .
C12 C7 C11 C10 178.9(5) . .
N1 C10 C11 C7 -0.5(11) . .
Ti2 O5 C12 O4 -5.2(6) . .
Ti2 O5 C12 C7 174.0(2) . .
Ti3 O4 C12 O5 9.6(6) . .
Ti3 O4 C12 C7 -169.6(3) . .
C8 C7 C12 O5 -1.4(6) . .
C11 C7 C12 O5 179.3(4) . .
C8 C7 C12 O4 177.9(4) . .
C11 C7 C12 O4 -1.4(6) . .
Ti1 O6 C14 C13 -63.1(11) . .
Ti1 O6 C14 C15 149.7(5) . .
Ti3 O7 C18 C16 139.0(4) . .
Ti1 O7 C18 C16 -39.7(5) . .
Ti3 O7 C18 C17 -96.4(4) . .
Ti1 O7 C18 C17 84.9(5) . .
Ti3 O9 C24 C23 -65.0(8) . .
Ti2 O9 C24 C23 110.8(8) . .
Ti3 O9 C24 C22 87.4(6) . .
Ti2 O9 C24 C22 -96.8(5) . .
Ti2 O10 C26 C27 75.0(7) . .
Ti2 O10 C26 C25 -157.0(5) . .
